data_4028192
loop_
_publ_author_name
'Chun-Bao Miao'
'Chun-Ping Dong'
'Min Zhang'
'Wen-Long Ren'
'Qi Meng'
'Xiao-Qiang Sun'
'Hai-Tao Yang'

_publ_section_title
;
 Highly Stereoselective, One-Pot Synthesis of Azetidines and
 2,4-Dioxo-1,3-diazabicyclo[3.2.0] Compounds Mediated by I2
;
_journal_name_full 'Journal of Organic Chemistry'
_journal_page_first 4329
_journal_page_last 4340
_journal_paper_doi 10.1021/jo400181r
_journal_volume 78
_journal_year 2013
_chemical_formula_sum 'C27 H21 Cl N2 O5'
_chemical_formula_weight 488.91
_chemical_name_systematic
; 
 ? 
;
_space_group_IT_number 14
_symmetry_cell_setting monoclinic
_symmetry_space_group_name_Hall '-P 2ybc'
_symmetry_space_group_name_H-M 'P 1 21/c 1'
_atom_sites_solution_hydrogens geom
_atom_sites_solution_primary direct
_atom_sites_solution_secondary difmap
_audit_creation_method SHELXL-97
_cell_angle_alpha 90.00
_cell_angle_beta 102.904(4)
_cell_angle_gamma 90.00
_cell_formula_units_Z 4
_cell_length_a 15.761(3)
_cell_length_b 12.379(2)
_cell_length_c 12.960(3)
_cell_measurement_reflns_used 4419
_cell_measurement_temperature 296(2)
_cell_measurement_theta_max 27.31
_cell_measurement_theta_min 2.30
_cell_volume 2464.7(8)
_computing_cell_refinement 'Bruker SAINT'
_computing_data_collection 'Bruker APEX2'
_computing_data_reduction 'Bruker SAINT'
_computing_molecular_graphics 'Bruker SHELXTL'
_computing_publication_material 'Bruker SHELXTL'
_computing_structure_refinement 'SHELXL-97 (Sheldrick, 1997)'
_computing_structure_solution 'SHELXS-97 (Sheldrick, 1990)'
_diffrn_ambient_temperature 296(2)
_diffrn_measured_fraction_theta_full 0.991
_diffrn_measured_fraction_theta_max 0.991
_diffrn_measurement_device_type 'Bruker APEX-II CCD'
_diffrn_measurement_method '\f and \w scans'
_diffrn_radiation_monochromator graphite
_diffrn_radiation_source 'fine-focus sealed tube'
_diffrn_radiation_type MoK\a
_diffrn_radiation_wavelength 0.71073
_diffrn_reflns_av_R_equivalents 0.0343
_diffrn_reflns_av_sigmaI/netI 0.0429
_diffrn_reflns_limit_h_max 18
_diffrn_reflns_limit_h_min -18
_diffrn_reflns_limit_k_max 14
_diffrn_reflns_limit_k_min -14
_diffrn_reflns_limit_l_max 14
_diffrn_reflns_limit_l_min -15
_diffrn_reflns_number 12655
_diffrn_reflns_theta_full 25.00
_diffrn_reflns_theta_max 25.00
_diffrn_reflns_theta_min 2.11
_exptl_absorpt_coefficient_mu 0.195
_exptl_absorpt_correction_T_max 0.9865
_exptl_absorpt_correction_T_min 0.9732
_exptl_absorpt_correction_type multi-scan
_exptl_absorpt_process_details SADABS
_exptl_crystal_density_diffrn 1.318
_exptl_crystal_F_000 1016
_exptl_crystal_size_max 0.14
_exptl_crystal_size_mid 0.10
_exptl_crystal_size_min 0.07
_refine_diff_density_max 0.394
_refine_diff_density_min -0.450
_refine_diff_density_rms 0.046
_refine_ls_extinction_method none
_refine_ls_goodness_of_fit_ref 1.053
_refine_ls_hydrogen_treatment constr
_refine_ls_matrix_type full
_refine_ls_number_parameters 317
_refine_ls_number_reflns 4306
_refine_ls_number_restraints 0
_refine_ls_restrained_S_all 1.053
_refine_ls_R_factor_all 0.0885
_refine_ls_R_factor_gt 0.0529
_refine_ls_shift/su_max 0.000
_refine_ls_shift/su_mean 0.000
_refine_ls_structure_factor_coef Fsqd
_refine_ls_weighting_details 'calc w=1/[\s^2^(Fo^2^)+(0.0689P)^2^+0.8840P] where P=(Fo^2^+2Fc^2^)/3'
_refine_ls_weighting_scheme calc
_refine_ls_wR_factor_gt 0.1321
_refine_ls_wR_factor_ref 0.1478
_reflns_number_gt 2945
_reflns_number_total 4306
_reflns_threshold_expression >2sigma(I)
_cod_data_source_file jo400181r_si_002.cif
_cod_data_source_block p21c
_cod_original_cell_volume 2464.8(9)
_cod_database_code 4028192

loop_
_symmetry_equiv_pos_as_xyz
'x, y, z'
'-x, y+1/2, -z+1/2'
'-x, -y, -z'
'x, -y-1/2, z-1/2'

loop_
_atom_site_label
_atom_site_type_symbol
_atom_site_fract_x
_atom_site_fract_y
_atom_site_fract_z
_atom_site_U_iso_or_equiv
_atom_site_adp_type
_atom_site_occupancy
_atom_site_symmetry_multiplicity
_atom_site_calc_flag
_atom_site_refinement_flags
Cl1 Cl 0.49101(9) 0.48312(11) 0.16663(13) 0.1471(6) Uani 1 1 d .
O1 O 0.85002(15) 1.07613(14) 0.26890(19) 0.0757(7) Uani 1 1 d .
O2 O 0.91141(11) 0.72737(12) 0.20855(13) 0.0454(4) Uani 1 1 d .
O3 O 0.77930(11) 0.69410(13) 0.48542(13) 0.0474(5) Uani 1 1 d .
O4 O 0.75182(12) 0.96833(17) 0.49755(16) 0.0649(6) Uani 1 1 d .
O5 O 0.89483(11) 0.94632(13) 0.50757(13) 0.0440(4) Uani 1 1 d .
N1 N 0.86305(12) 0.68561(14) 0.36020(14) 0.0337(4) Uani 1 1 d .
N2 N 0.85563(12) 0.85945(13) 0.30226(14) 0.0321(4) Uani 1 1 d .
C1 C 0.79754(15) 0.84947(16) 0.37683(18) 0.0335(5) Uani 1 1 d .
C2 C 0.71659(14) 0.87375(16) 0.28501(17) 0.0329(5) Uani 1 1 d .
H2 H 0.6833 0.9359 0.3011 0.039 Uiso 1 1 calc R
C3 C 0.78404(14) 0.90680(16) 0.21955(18) 0.0327(5) Uani 1 1 d .
H3A H 0.7754 0.8695 0.1513 0.039 Uiso 1 1 calc R
C4 C 0.79192(17) 1.02834(18) 0.2103(2) 0.0426(6) Uani 1 1 d .
C5 C 0.72445(18) 1.08498(18) 0.1303(2) 0.0472(6) Uani 1 1 d .
C6 C 0.6614(2) 1.0317(2) 0.0582(3) 0.0663(9) Uani 1 1 d .
H18 H 0.6594 0.9566 0.0590 0.080 Uiso 1 1 calc R
C7 C 0.6007(3) 1.0883(3) -0.0156(3) 0.0937(12) Uani 1 1 d .
H17 H 0.5583 1.0515 -0.0643 0.112 Uiso 1 1 calc R
C8 C 0.6034(3) 1.1983(4) -0.0163(4) 0.1067(15) Uani 1 1 d .
H16 H 0.5621 1.2366 -0.0652 0.128 Uiso 1 1 calc R
C9 C 0.6661(3) 1.2528(3) 0.0539(4) 0.1123(16) Uani 1 1 d .
H15 H 0.6680 1.3278 0.0520 0.135 Uiso 1 1 calc R
C10 C 0.7264(2) 1.1971(2) 0.1272(3) 0.0802(10) Uani 1 1 d .
H14 H 0.7688 1.2346 0.1753 0.096 Uiso 1 1 calc R
C11 C 0.81215(17) 0.92990(18) 0.46777(19) 0.0392(6) Uani 1 1 d .
C12 C 0.91800(19) 1.0204(2) 0.5973(2) 0.0496(7) Uani 1 1 d .
H24A H 0.9763 1.0041 0.6374 0.060 Uiso 1 1 calc R
H24B H 0.8781 1.0107 0.6437 0.060 Uiso 1 1 calc R
C13 C 0.9143(2) 1.1346(2) 0.5602(3) 0.0634(8) Uani 1 1 d .
H25A H 0.9529 1.1438 0.5131 0.095 Uiso 1 1 calc R
H25B H 0.9318 1.1818 0.6200 0.095 Uiso 1 1 calc R
H25C H 0.8560 1.1518 0.5237 0.095 Uiso 1 1 calc R
C14 C 0.80996(15) 0.73502(17) 0.41756(18) 0.0348(5) Uani 1 1 d .
C15 C 0.88125(15) 0.75513(17) 0.28123(18) 0.0336(5) Uani 1 1 d .
C16 C 0.88475(17) 0.57272(17) 0.36493(18) 0.0386(6) Uani 1 1 d .
C17 C 0.8207(2) 0.4973(2) 0.3656(2) 0.0572(7) Uani 1 1 d .
H8 H 0.7640 0.5186 0.3647 0.069 Uiso 1 1 calc R
C18 C 0.8430(3) 0.3882(2) 0.3678(3) 0.0779(10) Uani 1 1 d .
H9 H 0.8009 0.3361 0.3697 0.093 Uiso 1 1 calc R
C19 C 0.9263(3) 0.3572(2) 0.3671(2) 0.0733(10) Uani 1 1 d .
H11 H 0.9402 0.2842 0.3668 0.088 Uiso 1 1 calc R
C20 C 0.9888(2) 0.4332(2) 0.3669(2) 0.0607(8) Uani 1 1 d .
H10 H 1.0454 0.4116 0.3672 0.073 Uiso 1 1 calc R
C21 C 0.96886(18) 0.54189(19) 0.3663(2) 0.0469(6) Uani 1 1 d .
H12 H 1.0118 0.5936 0.3668 0.056 Uiso 1 1 calc R
C22 C 0.65919(14) 0.77718(16) 0.25006(19) 0.0342(5) Uani 1 1 d .
C23 C 0.59888(16) 0.7481(2) 0.3087(2) 0.0475(7) Uani 1 1 d .
H3 H 0.5937 0.7899 0.3666 0.057 Uiso 1 1 calc R
C24 C 0.54684(18) 0.6587(2) 0.2828(3) 0.0607(8) Uani 1 1 d .
H4 H 0.5063 0.6404 0.3222 0.073 Uiso 1 1 calc R
C25 C 0.55541(19) 0.5971(2) 0.1985(3) 0.0666(9) Uani 1 1 d .
C26 C 0.61442(19) 0.6221(2) 0.1398(2) 0.0610(8) Uani 1 1 d .
H6 H 0.6199 0.5788 0.0830 0.073 Uiso 1 1 calc R
C27 C 0.66594(17) 0.71261(19) 0.1657(2) 0.0468(6) Uani 1 1 d .
H1 H 0.7060 0.7303 0.1255 0.056 Uiso 1 1 calc R

loop_
_atom_site_aniso_label
_atom_site_aniso_U_11
_atom_site_aniso_U_22
_atom_site_aniso_U_33
_atom_site_aniso_U_23
_atom_site_aniso_U_13
_atom_site_aniso_U_12
Cl1 0.1448(11) 0.1268(10) 0.1931(14) -0.0716(9) 0.0879(10) -0.1073(9)
O1 0.0854(15) 0.0343(10) 0.0895(16) 0.0016(10) -0.0184(13) -0.0146(10)
O2 0.0621(11) 0.0348(9) 0.0469(10) -0.0005(7) 0.0281(9) 0.0025(8)
O3 0.0636(12) 0.0468(10) 0.0367(10) 0.0077(8) 0.0218(9) 0.0051(8)
O4 0.0562(12) 0.0755(13) 0.0676(14) -0.0342(10) 0.0236(11) 0.0001(10)
O5 0.0504(11) 0.0448(9) 0.0350(10) -0.0100(7) 0.0060(8) -0.0002(8)
N1 0.0430(11) 0.0273(9) 0.0330(11) 0.0006(7) 0.0130(9) 0.0031(8)
N2 0.0377(10) 0.0282(9) 0.0321(10) -0.0008(7) 0.0114(9) -0.0012(8)
C1 0.0387(13) 0.0301(11) 0.0342(13) -0.0027(9) 0.0133(11) -0.0002(9)
C2 0.0369(12) 0.0266(10) 0.0358(13) 0.0010(9) 0.0097(11) 0.0042(9)
C3 0.0397(13) 0.0277(11) 0.0306(12) -0.0013(9) 0.0073(11) -0.0027(9)
C4 0.0522(15) 0.0325(12) 0.0436(15) 0.0004(10) 0.0117(13) -0.0067(11)
C5 0.0588(17) 0.0339(12) 0.0503(16) 0.0073(11) 0.0153(14) 0.0023(12)
C6 0.072(2) 0.0506(16) 0.067(2) 0.0075(15) -0.0051(17) 0.0045(15)
C7 0.093(3) 0.083(3) 0.086(3) 0.017(2) -0.019(2) 0.013(2)
C8 0.104(3) 0.085(3) 0.117(4) 0.042(3) -0.006(3) 0.029(2)
C9 0.131(4) 0.051(2) 0.141(4) 0.034(2) 0.000(3) 0.020(2)
C10 0.095(3) 0.0387(15) 0.099(3) 0.0130(16) 0.006(2) 0.0037(16)
C11 0.0496(16) 0.0326(12) 0.0380(14) -0.0047(10) 0.0151(13) -0.0003(11)
C12 0.0641(17) 0.0484(15) 0.0325(14) -0.0118(11) 0.0028(13) -0.0086(12)
C13 0.076(2) 0.0471(16) 0.065(2) -0.0082(14) 0.0124(17) -0.0075(14)
C14 0.0416(13) 0.0343(12) 0.0288(12) -0.0015(10) 0.0089(11) 0.0003(10)
C15 0.0383(13) 0.0289(11) 0.0346(13) -0.0023(9) 0.0101(11) -0.0012(9)
C16 0.0583(16) 0.0283(11) 0.0305(13) 0.0022(9) 0.0128(12) 0.0061(11)
C17 0.0723(19) 0.0391(14) 0.0659(19) -0.0011(13) 0.0274(16) -0.0047(13)
C18 0.122(3) 0.0388(15) 0.083(2) 0.0016(15) 0.044(2) -0.0145(18)
C19 0.131(3) 0.0372(15) 0.059(2) 0.0090(13) 0.039(2) 0.0247(18)
C20 0.091(2) 0.0508(16) 0.0431(16) 0.0069(12) 0.0206(16) 0.0302(16)
C21 0.0607(17) 0.0428(14) 0.0373(14) 0.0012(11) 0.0110(13) 0.0141(12)
C22 0.0328(12) 0.0292(11) 0.0411(14) 0.0038(10) 0.0096(11) 0.0023(9)
C23 0.0489(15) 0.0408(13) 0.0598(18) 0.0019(12) 0.0271(14) 0.0021(11)
C24 0.0502(17) 0.0571(17) 0.083(2) 0.0050(15) 0.0334(16) -0.0134(13)
C25 0.0599(18) 0.0567(17) 0.087(2) -0.0113(16) 0.0247(18) -0.0275(15)
C26 0.0628(18) 0.0589(17) 0.0644(19) -0.0217(14) 0.0209(16) -0.0242(14)
C27 0.0464(15) 0.0475(14) 0.0498(16) -0.0081(12) 0.0180(13) -0.0160(12)

loop_
_atom_type_symbol
_atom_type_description
_atom_type_scat_dispersion_real
_atom_type_scat_dispersion_imag
_atom_type_scat_source
C C 0.0033 0.0016 'International Tables Vol C Tables 4.2.6.8 and 6.1.1.4'
H H 0.0000 0.0000 'International Tables Vol C Tables 4.2.6.8 and 6.1.1.4'
N N 0.0061 0.0033 'International Tables Vol C Tables 4.2.6.8 and 6.1.1.4'
O O 0.0106 0.0060 'International Tables Vol C Tables 4.2.6.8 and 6.1.1.4'
Cl Cl 0.1484 0.1585 'International Tables Vol C Tables 4.2.6.8 and 6.1.1.4'

loop_
_geom_angle_atom_site_label_1
_geom_angle_atom_site_label_2
_geom_angle_atom_site_label_3
_geom_angle
C11 O5 C12 117.50(19)
C14 N1 C15 111.43(17)
C14 N1 C16 125.11(18)
C15 N1 C16 122.54(18)
C15 N2 C1 107.36(16)
C15 N2 C3 115.34(17)
C1 N2 C3 91.32(16)
N2 C1 C14 104.86(17)
N2 C1 C11 116.33(18)
C14 C1 C11 110.99(19)
N2 C1 C2 90.33(16)
C14 C1 C2 117.75(18)
C11 C1 C2 114.80(18)
C22 C2 C3 118.84(18)
C22 C2 C1 114.11(17)
C3 C2 C1 85.69(16)
C22 C2 H2 111.9
C3 C2 H2 111.9
C1 C2 H2 111.9
N2 C3 C4 112.60(18)
N2 C3 C2 90.24(16)
C4 C3 C2 112.44(18)
N2 C3 H3A 113.2
C4 C3 H3A 113.2
C2 C3 H3A 113.2
O1 C4 C5 122.2(2)
O1 C4 C3 120.1(2)
C5 C4 C3 117.7(2)
C6 C5 C10 118.6(3)
C6 C5 C4 123.1(2)
C10 C5 C4 118.3(3)
C5 C6 C7 120.8(3)
C5 C6 H18 119.6
C7 C6 H18 119.6
C8 C7 C6 119.6(4)
C8 C7 H17 120.2
C6 C7 H17 120.2
C9 C8 C7 120.6(4)
C9 C8 H16 119.7
C7 C8 H16 119.7
C8 C9 C10 120.1(4)
C8 C9 H15 120.0
C10 C9 H15 120.0
C9 C10 C5 120.4(3)
C9 C10 H14 119.8
C5 C10 H14 119.8
O4 C11 O5 127.1(2)
O4 C11 C1 121.0(2)
O5 C11 C1 111.9(2)
O5 C12 C13 110.7(2)
O5 C12 H24A 109.5
C13 C12 H24A 109.5
O5 C12 H24B 109.5
C13 C12 H24B 109.5
H24A C12 H24B 108.1
C12 C13 H25A 109.5
C12 C13 H25B 109.5
H25A C13 H25B 109.5
C12 C13 H25C 109.5
H25A C13 H25C 109.5
H25B C13 H25C 109.5
O3 C14 N1 126.6(2)
O3 C14 C1 127.4(2)
N1 C14 C1 105.93(18)
O2 C15 N2 127.0(2)
O2 C15 N1 125.11(19)
N2 C15 N1 107.88(18)
C21 C16 C17 121.2(2)
C21 C16 N1 119.3(2)
C17 C16 N1 119.5(2)
C16 C17 C18 118.4(3)
C16 C17 H8 120.8
C18 C17 H8 120.8
C19 C18 C17 120.6(3)
C19 C18 H9 119.7
C17 C18 H9 119.7
C20 C19 C18 120.1(3)
C20 C19 H11 120.0
C18 C19 H11 120.0
C19 C20 C21 120.6(3)
C19 C20 H10 119.7
C21 C20 H10 119.7
C16 C21 C20 119.2(3)
C16 C21 H12 120.4
C20 C21 H12 120.4
C27 C22 C23 117.8(2)
C27 C22 C2 123.5(2)
C23 C22 C2 118.6(2)
C24 C23 C22 121.2(2)
C24 C23 H3 119.4
C22 C23 H3 119.4
C25 C24 C23 119.1(2)
C25 C24 H4 120.5
C23 C24 H4 120.5
C26 C25 C24 121.5(3)
C26 C25 Cl1 119.3(2)
C24 C25 Cl1 119.2(2)
C25 C26 C27 119.1(3)
C25 C26 H6 120.4
C27 C26 H6 120.4
C22 C27 C26 121.2(2)
C22 C27 H1 119.4
C26 C27 H1 119.4

loop_
_geom_bond_atom_site_label_1
_geom_bond_atom_site_label_2
_geom_bond_distance
Cl1 C25 1.733(3)
O1 C4 1.206(3)
O2 C15 1.196(3)
O3 C14 1.205(3)
O4 C11 1.201(3)
O5 C11 1.306(3)
O5 C12 1.462(3)
N1 C14 1.380(3)
N1 C15 1.415(3)
N1 C16 1.437(3)
N2 C15 1.398(3)
N2 C1 1.477(3)
N2 C3 1.492(3)
C1 C14 1.509(3)
C1 C11 1.521(3)
C1 C2 1.567(3)
C2 C22 1.507(3)
C2 C3 1.556(3)
C2 H2 0.9800
C3 C4 1.517(3)
C3 H3A 0.9800
C4 C5 1.485(4)
C5 C6 1.372(4)
C5 C10 1.389(4)
C6 C7 1.383(4)
C6 H18 0.9300
C7 C8 1.364(5)
C7 H17 0.9300
C8 C9 1.362(6)
C8 H16 0.9300
C9 C10 1.371(5)
C9 H15 0.9300
C10 H14 0.9300
C12 C13 1.490(4)
C12 H24A 0.9700
C12 H24B 0.9700
C13 H25A 0.9600
C13 H25B 0.9600
C13 H25C 0.9600
C16 C21 1.376(4)
C16 C17 1.376(4)
C17 C18 1.394(4)
C17 H8 0.9300
C18 C19 1.369(5)
C18 H9 0.9300
C19 C20 1.363(5)
C19 H11 0.9300
C20 C21 1.382(3)
C20 H10 0.9300
C21 H12 0.9300
C22 C27 1.378(3)
C22 C23 1.391(3)
C23 C24 1.374(4)
C23 H3 0.9300
C24 C25 1.364(4)
C24 H4 0.9300
C25 C26 1.362(4)
C26 C27 1.380(3)
C26 H6 0.9300
C27 H1 0.9300
